data_2016910
loop_
_publ_author_name
'Angelova, O.'
'Mac\'i\<cek, J.'
'Kalcheva, V.'
'Tosheva, M.'

_publ_contact_author
;
     Dr Josef Macicek
     Bulgarian Academy of Sciences
     Institute of Applied Mineralogy
     Rakovski str. 92
     1000 Sofia
     BULGARIA
;
_publ_section_title
;
 Structure of
 3-benzyl-2-(3-hydroxy-2-pyridylimino)-4-methyl-2,3-dihydro-1,3-thiazole,
 C~16~H~15~N~3~OS
;
_journal_issue 12
_journal_name_full 'Acta Crystallographica Section C'
_journal_page_first 2167
_journal_page_last 2169
_journal_paper_doi 10.1107/S0108270193006079
_journal_volume 49
_journal_year 1993
_chemical_formula_structural '(C5 H4 N O) N (C4 H4 N S) (C7 H7)'
_chemical_formula_sum 'C16 H15 N3 O S'
_chemical_formula_weight 297.38
_chemical_melting_point .169E-168
_chemical_name_systematic 3N-benzyl-2-(3-hydroxy-2-pyridylimino)-4-methyl-2,3(2H)-thiazole
_space_group_IT_number 2
_symmetry_cell_setting triclinic
_symmetry_space_group_name_Hall '-P 1'
_symmetry_space_group_name_H-M 'P -1'
_atom_type_scat_source 'SDP/PDP (Enraf-Nonius, 1985)'
_audit_creation_method 'from SDP files using KAPPA (Macicek, 1992. Unpublished)'
_cell_angle_alpha 64.55(2)
_cell_angle_beta 73.66(2)
_cell_angle_gamma 79.39(2)
_cell_formula_units_Z 2
_cell_length_a 8.428(2)
_cell_length_b 9.816(2)
_cell_length_c 10.064(2)
_cell_measurement_reflns_used 24
_cell_measurement_temperature 292
_cell_measurement_theta_max 19.76
_cell_measurement_theta_min 19.01
_cell_volume 719.5(3)
_computing_data_collection 'CAD-4 (Enraf-Nonius, 1988)'
_computing_data_reduction 'SDP/PDP (Enraf-Nonius, 1985)'
_computing_molecular_graphics 'ORTEPII (Johnson, 1976)'
_computing_publication_material 'KAPPA (Mac\'i\<cek, 1992; unpublished)'
_computing_structure_refinement SDP/PDP
_computing_structure_solution 'MULTAN11/82 (Main et al., 1982)'
_diffrn_ambient_temperature 292
_diffrn_measurement_device 'Enraf-Nonius CAD-4 diffractometer'
_diffrn_measurement_method 'continuous scan profiles'
_diffrn_radiation_monochromator 'graphite (perpendicular mode)'
_diffrn_radiation_source '2kW fine focus Philips tube'
_diffrn_radiation_type 'Mo K\a'
_diffrn_radiation_wavelength 0.71073
_diffrn_reflns_av_R_equivalents 0.021
_diffrn_reflns_limit_h_max 10
_diffrn_reflns_limit_h_min -10
_diffrn_reflns_limit_k_max 11
_diffrn_reflns_limit_k_min -11
_diffrn_reflns_limit_l_max 11
_diffrn_reflns_limit_l_min -11
_diffrn_reflns_number 3659
_diffrn_reflns_reduction_process 'F~obs~ = ( I~raw~/LP )^1/2^, where LP = Lorentz-polarization correction'
_diffrn_reflns_theta_max 25
_diffrn_reflns_theta_min 0
_diffrn_standards_decay_% 0.9
_diffrn_standards_interval_time 120
_diffrn_standards_number 3
_exptl_absorpt_coefficient_mu 0.21
_exptl_absorpt_correction_type none
_exptl_crystal_colour colourless
_exptl_crystal_density_diffrn 1.372
_exptl_crystal_description prismatic
_exptl_crystal_F_000 312
_exptl_crystal_size_max 0.34
_exptl_crystal_size_mid 0.27
_exptl_crystal_size_min 0.10
_refine_diff_density_max 0.218
_refine_diff_density_min -0.294
_refine_ls_goodness_of_fit_all 1.763
_refine_ls_goodness_of_fit_obs 1.774
_refine_ls_hydrogen_treatment 'H atoms refined as riding atoms'
_refine_ls_matrix_type full
_refine_ls_number_constraints 56
_refine_ls_number_parameters 193
_refine_ls_number_reflns 1660
_refine_ls_number_restraints 0
_refine_ls_R_factor_all 0.111
_refine_ls_R_factor_obs 0.042
_refine_ls_shift/esd_max 0.065
_refine_ls_shift/esd_mean 0
_refine_ls_structure_factor_coef F
_refine_ls_weighting_details 'w = 1/[\s^2^(F) + (0.001F)^2^]'
_refine_ls_weighting_scheme calc
_refine_ls_wR_factor_all 0.042
_refine_ls_wR_factor_obs 0.040
_reflns_number_observed 1660
_reflns_number_total 2522
_reflns_observed_criterion 'I > 3.0\s(I)'
_cod_data_source_file na1049.cif
_cod_data_source_block LRSA20
_cod_depositor_comments
;
The following automatic conversions were performed:

'_refine_ls_weighting_scheme' value '1/[\s^2^(F) + (0.001F)^2^]' was
changed to 'calc'. New tag '_refine_ls_weighting_details' was
created. The value of the new tag was set to 'w = 1/[\s^2^(F) +
(0.001F)^2^]'.

Automatic conversion script
Id: cif_fix_values 3143 2015-03-26 13:38:13Z robertas 
;
_cod_database_code 2016910

loop_
_symmetry_equiv_pos_as_xyz
+x,+y,+z
-x,-y,-z

loop_
_atom_site_aniso_label
_atom_site_aniso_U_11
_atom_site_aniso_U_22
_atom_site_aniso_U_33
_atom_site_aniso_U_12
_atom_site_aniso_U_13
_atom_site_aniso_U_23
S 0.0458(4) 0.0390(3) 0.0411(3) -0.0049(3) -0.0138(3) -0.0199(2)
O 0.0630(10) 0.0370(10) 0.0870(10) -0.0006(9) -0.0406(9) -0.0227(8)
N1 0.0370(10) 0.0290(10) 0.0310(10) 0.0000(10) -0.0098(9) -0.0126(7)
N2 0.0390(10) 0.0260(10) 0.0350(10) 0.0010(10) -0.0127(9) -0.0110(7)
N3 0.055(2) 0.0380(10) 0.0410(10) 0.0070(10) -0.0210(10) -0.0173(8)
C1 0.030(2) 0.0330(10) 0.0290(10) 0.0010(10) -0.0070(10) -0.0130(9)
C2 0.041(2) 0.0300(10) 0.0350(10) 0.0000(10) -0.0010(10) -0.0140(9)
C3 0.051(2) 0.0300(10) 0.0420(10) -0.0060(10) -0.0060(10) -0.0163(9)
C4 0.032(2) 0.0410(10) 0.0370(10) 0.0000(10) -0.0130(10) -0.0140(10)
C5 0.072(3) 0.031(2) 0.051(2) 0.004(2) -0.012(2) -0.0100(10)
C1a 0.033(2) 0.0320(10) 0.0300(10) 0.0010(10) -0.0060(10) -0.0106(9)
C2a 0.034(2) 0.0350(10) 0.0450(10) -0.0060(10) -0.0060(10) -0.0130(10)
C3a 0.046(2) 0.0300(10) 0.059(2) 0.0030(10) -0.0150(10) -0.0080(10)
C4a 0.056(2) 0.041(2) 0.042(2) 0.008(2) -0.0150(10) -0.0050(10)
C5a 0.060(2) 0.051(2) 0.0430(10) 0.011(2) -0.0240(10) -0.0200(10)
C1b 0.034(2) 0.0320(10) 0.0270(10) 0.0030(10) -0.0140(10) -0.0095(9)
C2b 0.046(2) 0.0340(10) 0.0370(10) -0.0020(10) -0.0100(10) -0.0120(10)
C3b 0.049(2) 0.043(2) 0.0350(10) -0.0010(10) -0.0050(10) -0.0110(10)
C4b 0.064(2) 0.046(2) 0.0370(10) 0.009(2) -0.0180(10) -0.0190(10)
C5b 0.069(2) 0.0440(10) 0.0520(10) -0.0060(10) -0.0200(10) -0.0260(10)
C6b 0.048(2) 0.0420(10) 0.0400(10) -0.0110(10) -0.0090(10) -0.0150(10)

loop_
_atom_site_label
_atom_site_fract_x
_atom_site_fract_y
_atom_site_fract_z
_atom_site_U_iso_or_equiv
_atom_site_thermal_displace_type
_atom_site_calc_flag
_atom_site_calc_attached_atom
S 0.82110(10) 0.43694(8) 0.50835(8) 0.0395(2) Uani ? ?
O 0.6794(3) -0.0595(2) 0.4942(2) 0.0585(8) Uani ? ?
N1 0.6360(3) 0.4738(2) 0.3311(2) 0.0321(7) Uani ? ?
N2 0.6997(3) 0.2188(2) 0.4651(2) 0.0334(7) Uani ? ?
N3 0.8612(3) 0.1268(3) 0.6510(2) 0.0434(8) Uani ? ?
C1 0.7121(4) 0.3595(3) 0.4344(3) 0.0308(9) Uani ? ?
C2 0.6608(4) 0.6204(3) 0.3085(3) 0.0370(10) Uani ? ?
C3 0.7569(4) 0.6197(3) 0.3936(3) 0.0410(10) Uani ? ?
C4 0.5393(4) 0.4365(3) 0.2516(3) 0.0363(9) Uani ? ?
C5 0.5838(5) 0.7574(3) 0.2008(3) 0.0550(10) Uani ? ?
C1a 0.7786(4) 0.1037(3) 0.5690(3) 0.0327(9) Uani ? ?
C2a 0.7664(4) -0.0429(3) 0.5812(3) 0.0390(10) Uani ? ?
C3a 0.8420(4) -0.1649(3) 0.6784(3) 0.0480(10) Uani ? ?
C4a 0.9295(4) -0.1401(3) 0.7635(3) 0.0510(10) Uani ? ?
C5a 0.9348(4) 0.0046(3) 0.7470(3) 0.0500(10) Uani ? ?
C1b 0.6486(3) 0.3854(3) 0.1309(3) 0.0314(9) Uani ? ?
C2b 0.7729(4) 0.4708(3) 0.0206(3) 0.0390(10) Uani ? ?
C3b 0.8705(4) 0.4245(3) -0.0904(3) 0.0450(10) Uani ? ?
C4b 0.8437(4) 0.2914(3) -0.0927(3) 0.0490(10) Uani ? ?
C5b 0.7195(4) 0.2056(3) 0.0160(3) 0.0510(10) Uani ? ?
C6b 0.6217(4) 0.2515(3) 0.1277(3) 0.0430(10) Uani ? ?
H 0.640(4) 0.027(3) 0.439(3) 0.0500 Uiso ? O
H3 0.7875 0.7089 0.3918 0.0500 Uiso calc C3
H41 0.4711 0.3574 0.3231 0.0500 Uiso calc C4
H42 0.4715 0.5236 0.2052 0.0500 Uiso calc C4
H51 0.6145 0.8457 0.2008 0.0500 Uiso calc C5
H52 0.4665 0.7548 0.2310 0.0500 Uiso calc C5
H53 0.6209 0.7586 0.1020 0.0500 Uiso calc C5
H3a 0.8355 -0.2642 0.6875 0.0500 Uiso calc C3a
H4a 0.9841 -0.2223 0.8320 0.0500 Uiso calc C4a
H5a 0.9936 0.0201 0.8065 0.0500 Uiso calc C5a
H2b 0.7919 0.5629 0.0210 0.0500 Uiso calc C2p
H3b 0.9557 0.4846 -0.1652 0.0500 Uiso calc C3p
H4b 0.9103 0.2589 -0.1686 0.0500 Uiso calc C4p
H5b 0.7003 0.1138 0.0145 0.0500 Uiso calc C5p
H6b 0.5363 0.1911 0.2021 0.0500 Uiso calc C6p

loop_
_atom_type_symbol
_atom_type_description
_atom_type_scat_dispersion_real
_atom_type_scat_dispersion_imag
S ? 0.110 0.124
O ? 0.008 0.006
N ? 0.004 0.003
C ? 0.002 0.002
H ? 0.000 0.000

loop_
_geom_angle_atom_site_label_1
_geom_angle_atom_site_label_2
_geom_angle_atom_site_label_3
_geom_angle_site_symmetry_1
_geom_angle_site_symmetry_2
_geom_angle_site_symmetry_3
_geom_angle
_geom_angle_publ_flag
C1 S C3 1 . 1 90.3(2) yes
C2a O H 1 . 1 110(3) no
C1 N1 C2 1 . 1 115.2(3) yes
C1 N1 C4 1 . 1 119.2(2) yes
C2 N1 C4 1 . 1 125.5(2) yes
C1 N2 C1a 1 . 1 121.0(3) yes
C1a N3 C5a 1 . 1 117.7(3) yes
S C1 N1 1 . 1 109.3(2) yes
S C1 N2 1 . 1 129.3(2) yes
N1 C1 N2 1 . 1 121.4(3) yes
N1 C2 C3 1 . 1 112.3(2) yes
N1 C2 C5 1 . 1 121.7(3) yes
C3 C2 C5 1 . 1 126.0(3) yes
S C3 C2 1 . 1 112.8(2) yes
S C3 H3 1 . 1 123.7 no
C2 C3 H3 1 . 1 123.6 no
N1 C4 C1b 1 . 1 112.4(2) yes
N1 C4 H41 1 . 1 108.7 no
N1 C4 H42 1 . 1 108.8 no
C1b C4 H41 1 . 1 108.7 no
C1b C4 H42 1 . 1 108.7 no
H41 C4 H42 1 . 1 109.5 no
C2 C5 H51 1 . 1 109.6 no
C2 C5 H52 1 . 1 109.3 no
C2 C5 H53 1 . 1 109.5 no
H51 C5 H52 1 . 1 109.5 no
H51 C5 H53 1 . 1 109.5 no
H52 C5 H53 1 . 1 109.5 no
N2 C1a N3 1 . 1 123.6(3) yes
N2 C1a C2a 1 . 1 114.8(3) yes
N3 C1a C2a 1 . 1 121.7(2) yes
O C2a C1a 1 . 1 118.9(2) yes
O C2a C3a 1 . 1 121.2(3) yes
C1a C2a C3a 1 . 1 119.9(4) yes
C2a C3a C4a 1 . 1 118.3(3) yes
C2a C3a H3a 1 . 1 120.9 no
C4a C3a H3a 1 . 1 120.8 no
C3a C4a C5a 1 . 1 118.7(3) yes
C3a C4a H4a 1 . 1 120.6 no
C5a C4a H4a 1 . 1 120.7 no
N3 C5a C4a 1 . 1 123.8(4) yes
N3 C5a H5a 1 . 1 118.2 no
C4a C5a H5a 1 . 1 118.0 no
C4 C1b C2b 1 . 1 121.6(3) no
C4 C1b C6b 1 . 1 119.9(2) no
C2b C1b C6b 1 . 1 118.5(3) no
C1b C2b C3b 1 . 1 121.2(3) no
C1b C2b H2b 1 . 1 119.3 no
C3b C2b H2b 1 . 1 119.4 no
C2b C3b C4b 1 . 1 120.0(3) no
C2b C3b H3b 1 . 1 120.0 no
C4b C3b H3b 1 . 1 120.0 no
C3b C4b C5b 1 . 1 119.4(3) no
C3b C4b H4b 1 . 1 120.4 no
C5b C4b H4b 1 . 1 120.2 no
C4b C5b C6b 1 . 1 120.7(3) no
C4b C5b H5b 1 . 1 119.6 no
C6b C5b H5b 1 . 1 119.6 no
C1b C6b C5b 1 . 1 120.1(3) no
C1b C6b H6b 1 . 1 120.0 no
C5b C6b H6b 1 . 1 119.9 no

loop_
_geom_bond_atom_site_label_1
_geom_bond_atom_site_label_2
_geom_bond_site_symmetry_1
_geom_bond_site_symmetry_2
_geom_bond_distance
_geom_bond_publ_flag
S C1 . 1 1.762(4) yes
S C3 . 1 1.749(3) yes
O C2a . 1 1.364(5) yes
O H . 1 0.86(3) no
N1 C1 . 1 1.363(3) yes
N1 C2 . 1 1.404(4) yes
N1 C4 . 1 1.471(5) yes
N2 C1 . 1 1.297(4) yes
N2 C1a . 1 1.383(3) yes
N3 C1a . 1 1.327(5) yes
N3 C5a . 1 1.350(4) yes
C2 C3 . 1 1.332(5) yes
C2 C5 . 1 1.492(4) yes
C3 H3 . 1 0.950 no
C4 C1b . 1 1.516(4) yes
C4 H41 . 1 0.950 no
C4 H42 . 1 0.950 no
C5 H51 . 1 0.950 no
C5 H52 . 1 0.950 no
C5 H53 . 1 0.950 no
C1a C2a . 1 1.412(5) yes
C2a C3a . 1 1.363(4) yes
C3a C4a . 1 1.392(6) yes
C3a H3a . 1 0.950 no
C4a C5a . 1 1.366(5) yes
C4a H4a . 1 0.950 no
C5a H5a . 1 0.950 no
C1b C2b . 1 1.379(4) no
C1b C6b . 1 1.390(5) no
C2b C3b . 1 1.383(4) no
C2b H2b . 1 0.950 no
C3b C4b . 1 1.377(5) no
C3b H3b . 1 0.950 no
C4b C5b . 1 1.375(4) no
C4b H4b . 1 0.950 no
C5b C6b . 1 1.386(5) no
C5b H5b . 1 0.950 no
C6b H6b . 1 0.950 no

loop_
_geom_torsion_atom_site_label_1
_geom_torsion_atom_site_label_2
_geom_torsion_atom_site_label_3
_geom_torsion_atom_site_label_4
_geom_torsion_site_symmetry_1
_geom_torsion_site_symmetry_2
_geom_torsion_site_symmetry_3
_geom_torsion_site_symmetry_4
_geom_torsion
_geom_torsion_publ_flag
C4 N1 C2 C5 . . . . 2.0(4) no
C1 N1 C4 C1b . . . . -74.8(3) yes
C2 N1 C4 C1b . . . . 104.0(3) yes
C1a N2 C1 S . . . . -0.1(4) yes
C1a N2 C1 N1 . . . . 179.4(3) yes
C1 N2 C1a N3 . . . . 4.8(4) yes
C1 N2 C1a C2a . . . . -174.6(3) yes
N1 C4 C1b C2b . . . . -52.7(4) yes
N1 C4 C1b C6b . . . . 129.0(3) yes
N2 C1a C2a O . . . . -0.7(4) yes
